data_4034787
loop_
_publ_author_name
'Carroll, Anthony W.'
'Savaspun, Kongdech'
'Willis, Anthony C.'
'Hoshino, Masako'
'Kato, Atsushi'
'Pyne, Stephen G.'

_publ_section_title
;
 Total Synthesis of Natural Hyacinthacine C<sub>5</sub> and Six Related
 Hyacinthacine C<sub>5</sub> Epimers.
;
_journal_issue 10
_journal_name_full 'The Journal of organic chemistry'
_journal_page_first 5558
_journal_page_last 5576
_journal_paper_doi 10.1021/acs.joc.8b00585
_journal_volume 83
_journal_year 2018
_chemical_absolute_configuration ad
_chemical_compound_source ' from U of Wollongong '
_chemical_formula_moiety 'C30 H35 N O5'
_chemical_formula_sum 'C30 H35 N O5'
_chemical_formula_weight 489.61
_space_group_IT_number 4
_space_group_name_Hall 'P 2yb'
_space_group_name_H-M_alt 'P 1 21 1'
_symmetry_cell_setting monoclinic
_symmetry_space_group_name_Hall 'P 2yb'
_symmetry_space_group_name_H-M 'P 1 21 1'
_atom_sites_solution_hydrogens difmap
_atom_sites_solution_primary direct
_audit_creation_date 17-05-22
_audit_creation_method CRYSTALS_ver_14.40
_audit_update_record
;
2017-05-24 - Report on C30 H35 N O5 
             by Anthony C. Willis
       for   Steve Pyne and ???

2017-05-24 - details of refinement in _refine_special_details below

2017-05-24 - passes checkcif tests with no warnings 

;
_cell_angle_alpha 90
_cell_angle_beta 97.7303(12)
_cell_angle_gamma 90
_cell_formula_units_Z 2
_cell_length_a 13.3461(2)
_cell_length_b 5.1418(1)
_cell_length_c 19.3686(2)
_cell_measurement_reflns_used 13283
_cell_measurement_temperature 150
_cell_measurement_theta_max 74
_cell_measurement_theta_min 2
_cell_volume 1317.05(4)
_computing_cell_refinement 'CrysAlisPro 1.171.38.46 (Rigaku OD, 2017)'
_computing_data_collection 'CrysAlisPro 1.171.38.46 (Rigaku OD, 2017)'
_computing_data_reduction 'CrysAlisPro 1.171.38.46 (Rigaku OD, 2017)'
_computing_molecular_graphics 'PLATON (Spek, 2008)'
_computing_publication_material 'CRYSTALS (Betteridge et al., 2003)'
_computing_structure_refinement 'CRYSTALS (Betteridge et al., 2003)'
_computing_structure_solution 'SIR92 (Altomare et al., 1994)'
_diffrn_ambient_environment N~2~
_diffrn_ambient_temperature 150
_diffrn_detector 'CCD plate'
_diffrn_detector_type EosS2
_diffrn_measured_fraction_theta_full 0.998
_diffrn_measured_fraction_theta_max 0.998
_diffrn_measurement_device 'four-circle diffractometer'
_diffrn_measurement_device_type 'SuperNova, Dual, Cu at zero, EosS2'
_diffrn_measurement_method '\w scans'
_diffrn_radiation_monochromator mirror
_diffrn_radiation_probe x-ray
_diffrn_radiation_type 'Cu K\a'
_diffrn_radiation_wavelength 1.54184
_diffrn_reflns_av_R_equivalents 0.034
_diffrn_reflns_av_sigmaI/netI 0.0489
_diffrn_reflns_limit_h_max 16
_diffrn_reflns_limit_h_min -16
_diffrn_reflns_limit_k_max 6
_diffrn_reflns_limit_k_min -5
_diffrn_reflns_limit_l_max 23
_diffrn_reflns_limit_l_min -24
_diffrn_reflns_number 20574
_diffrn_reflns_theta_full 73.853
_diffrn_reflns_theta_max 73.853
_diffrn_reflns_theta_min 2.302
_diffrn_source 'micro-focus sealed X-ray tube'
_diffrn_source_type 'SuperNova (Cu) X-ray Source'
_diffrn_standards_number 0
_exptl_absorpt_coefficient_mu 0.670
_exptl_absorpt_correction_T_max 0.96
_exptl_absorpt_correction_T_min 0.67
_exptl_absorpt_correction_type multi-scan
_exptl_absorpt_process_details
;
CrysAlisPro version 1.171.38.46 (Rigaku Oxford Diffraction, 2017)
Empirical absorption correction using spherical harmonics,
 implemented in SCALE3 ABSPACK scaling algorithm.
;
_exptl_crystal_colour colourless
_exptl_crystal_density_diffrn 1.235
_exptl_crystal_density_method 'not measured'
_exptl_crystal_description prism
_exptl_crystal_F_000 524
_exptl_crystal_size_max 0.360
_exptl_crystal_size_mid 0.102
_exptl_crystal_size_min 0.060
_refine_diff_density_max 0.19
_refine_diff_density_min -0.16
_refine_ls_abs_structure_details 'Flack (1983), 1663 Friedel-pairs'
_refine_ls_abs_structure_Flack -0.06(15)
_refine_ls_extinction_method None
_refine_ls_goodness_of_fit_ref 1.0125
_refine_ls_hydrogen_treatment mixed
_refine_ls_matrix_type full
_refine_ls_number_parameters 386
_refine_ls_number_reflns 4647
_refine_ls_number_restraints 77
_refine_ls_R_factor_all 0.0389
_refine_ls_R_factor_gt 0.0380
_refine_ls_shift/su_max 0.0008173
_refine_ls_shift/su_mean 0.0000564
_refine_ls_structure_factor_coef Fsqd
_refine_ls_weighting_details
;
 Method= Modified Sheldrick 
 w=1/[\s^2^(F^2^) + ( 0.07P)^2^ + 0.24P] 
 ,where P=(max(Fo^2^,0) + 2Fc^2^)/3 
;
_refine_ls_weighting_scheme calc
_refine_ls_wR_factor_all 0.1038
_refine_ls_wR_factor_gt 0.1025
_refine_ls_wR_factor_ref 0.1038
_reflns_limit_h_max 16
_reflns_limit_h_min -16
_reflns_limit_k_max 6
_reflns_limit_k_min -5
_reflns_limit_l_max 24
_reflns_limit_l_min 0
_reflns_number_gt 4524
_reflns_number_total 4647
_reflns_threshold_expression I>2.0\s(I)
_oxford_diffrn_Wilson_B_factor 2.38
_oxford_diffrn_Wilson_scale 0.01
_oxford_refine_ls_r_factor_ref 0.0389
_oxford_refine_ls_scale 11.0(4)
_oxford_reflns_number_all 4647
_oxford_reflns_threshold_expression_ref I>-10.0\s(I)
_oxford_structure_analysis_title 'Z:\pyn1705SNQ\Tony_pyn1705SNQ_da At 14:38 on'
_cod_data_source_file jo8b00585_si_005.cif
_cod_data_source_block pyn1705SNQ
_cod_original_sg_symbol_H-M 'P 1 21 1 '
_cod_database_code 4034787
_oxdiff_exptl_absorpt_empirical_details
;
Empirical correction (ABSPACK) includes:
- Absorption correction using spherical harmonics
- Frame scaling
;

loop_
_symmetry_equiv_pos_as_xyz
x,y,z
-x,y+1/2,-z

loop_
_atom_site_label
_atom_site_type_symbol
_atom_site_fract_x
_atom_site_fract_y
_atom_site_fract_z
_atom_site_U_iso_or_equiv
_atom_site_occupancy
_atom_site_adp_type
_atom_site_refinement_flags_posn
_atom_site_refinement_flags_adp
O1 O 0.61728(8) 0.9851(3) 0.07293(5) 0.0203 1.0000 Uani . .
O2 O 0.40061(8) 0.7582(3) 0.05003(5) 0.0202 1.0000 Uani . .
O3 O 0.32973(7) 0.2083(3) 0.17285(5) 0.0208 1.0000 Uani . .
O4 O 0.45473(8) 0.3014(3) 0.32028(5) 0.0219 1.0000 Uani . .
O5 O 0.75451(8) 0.4295(3) 0.29882(6) 0.0227 1.0000 Uani D .
N1 N 0.58636(8) 0.3921(3) 0.17129(6) 0.0135 1.0000 Uani . .
C1 C 0.65117(10) 0.6026(3) 0.14813(7) 0.0157 1.0000 Uani . .
C2 C 0.58566(10) 0.7290(3) 0.08603(7) 0.0154 1.0000 Uani . .
C3 C 0.47878(10) 0.7061(3) 0.10506(7) 0.0150 1.0000 Uani . .
C4 C 0.47939(10) 0.4339(3) 0.13648(7) 0.0137 1.0000 Uani . .
C5 C 0.41107(10) 0.3808(3) 0.19315(7) 0.0162 1.0000 Uani . .
C6 C 0.48157(10) 0.2584(3) 0.25293(7) 0.0166 1.0000 Uani . .
C7 C 0.58241(10) 0.3890(3) 0.24730(7) 0.0152 1.0000 Uani . .
C8 C 0.75269(11) 0.5072(4) 0.13115(8) 0.0254 1.0000 Uani . .
C9 C 0.24990(13) 0.3294(4) 0.12697(10) 0.0332 1.0000 Uani . .
C10 C 0.16542(11) 0.1375(4) 0.11158(8) 0.0249 1.0000 Uani . .
C11 C 0.08642(15) 0.1358(5) 0.15106(11) 0.0428 1.0000 Uani . .
C12 C 0.00853(16) -0.0443(6) 0.13790(12) 0.0480 1.0000 Uani . .
C13 C 0.00942(13) -0.2228(5) 0.08540(11) 0.0364 1.0000 Uani . .
C14 C 0.08756(14) -0.2223(4) 0.04569(10) 0.0361 1.0000 Uani . .
C15 C 0.16506(12) -0.0418(4) 0.05886(9) 0.0308 1.0000 Uani . .
C16 C 0.37226(17) 0.1412(5) 0.33441(10) 0.0478 1.0000 Uani . .
C17 C 0.35525(12) 0.1779(4) 0.40871(8) 0.0270 1.0000 Uani . .
C18 C 0.29110(16) 0.3701(5) 0.42602(11) 0.0417 1.0000 Uani . .
C19 C 0.2743(2) 0.4016(6) 0.49502(13) 0.0554 1.0000 Uani . .
C20 C 0.32124(18) 0.2412(5) 0.54580(10) 0.0469 1.0000 Uani . .
C21 C 0.38529(16) 0.0515(6) 0.52920(10) 0.0461 1.0000 Uani . .
C22 C 0.40234(15) 0.0193(5) 0.46073(11) 0.0389 1.0000 Uani . .
C23 C 0.67104(11) 0.2552(4) 0.28951(7) 0.0208 1.0000 Uani . .
C24 C 0.8453(7) 0.302(2) 0.3285(5) 0.0282 0.5 Uani D U
C25 C 0.92530(11) 0.5054(4) 0.34814(9) 0.0290 1.0000 Uani D .
C26 C 0.9347(6) 0.6155(15) 0.4138(4) 0.0500 0.5 Uani D U
C27 C 1.0077(5) 0.8037(13) 0.4320(3) 0.0635 0.5 Uani D U
C28 C 1.0718(5) 0.8773(14) 0.3864(5) 0.0570 0.5 Uani D U
C29 C 1.0616(5) 0.7662(15) 0.3215(4) 0.0530 0.5 Uani D U
C30 C 0.9887(7) 0.5799(15) 0.3029(5) 0.0428 0.5 Uani D U
C124 C 0.8365(7) 0.325(3) 0.3463(4) 0.0304 0.5 Uani D U
C126 C 0.9447(5) 0.6950(14) 0.3998(4) 0.0405 0.5 Uani D U
C127 C 1.0262(5) 0.8626(12) 0.4006(4) 0.0469 0.5 Uani D U
C128 C 1.0892(5) 0.8491(13) 0.3498(4) 0.0498 0.5 Uani D U
C129 C 1.0707(5) 0.6674(14) 0.2980(3) 0.0526 0.5 Uani D U
C130 C 0.9896(6) 0.4978(15) 0.2972(4) 0.0394 0.5 Uani D U
H1 H 0.6121(15) 1.100(5) 0.1125(12) 0.0327 1.0000 Uiso . .
H2 H 0.4114(16) 0.639(5) 0.0135(12) 0.0318 1.0000 Uiso . .
H11 H 0.6616 0.7367 0.1868 0.0201 1.0000 Uiso R .
H21 H 0.5903 0.6252 0.0435 0.0198 1.0000 Uiso R .
H31 H 0.4689 0.8375 0.1422 0.0178 1.0000 Uiso R .
H41 H 0.4624 0.3041 0.0971 0.0166 1.0000 Uiso R .
H51 H 0.3857 0.5508 0.2085 0.0175 1.0000 Uiso R .
H61 H 0.4862 0.0689 0.2436 0.0183 1.0000 Uiso R .
H71 H 0.5770 0.5699 0.2648 0.0166 1.0000 Uiso R .
H81 H 0.7917 0.4383 0.1733 0.0375 1.0000 Uiso R .
H82 H 0.7427 0.3694 0.0944 0.0370 1.0000 Uiso R .
H83 H 0.7915 0.6496 0.1144 0.0382 1.0000 Uiso R .
H91 H 0.2783 0.3796 0.0834 0.0398 1.0000 Uiso R .
H92 H 0.2241 0.4890 0.1489 0.0407 1.0000 Uiso R .
H111 H 0.0862 0.2604 0.1879 0.0527 1.0000 Uiso R .
H121 H -0.0437 -0.0477 0.1647 0.0571 1.0000 Uiso R .
H131 H -0.0464 -0.3443 0.0756 0.0437 1.0000 Uiso R .
H141 H 0.0879 -0.3467 0.0094 0.0443 1.0000 Uiso R .
H151 H 0.2203 -0.0400 0.0306 0.0375 1.0000 Uiso R .
H161 H 0.3111 0.1837 0.3004 0.0571 1.0000 Uiso R .
H162 H 0.3878 -0.0385 0.3281 0.0581 1.0000 Uiso R .
H181 H 0.2587 0.4799 0.3903 0.0518 1.0000 Uiso R .
H191 H 0.2288 0.5340 0.5064 0.0674 1.0000 Uiso R .
H201 H 0.3076 0.2598 0.5923 0.0559 1.0000 Uiso R .
H211 H 0.4212 -0.0574 0.5637 0.0557 1.0000 Uiso R .
H221 H 0.4470 -0.1145 0.4482 0.0477 1.0000 Uiso R .
H231 H 0.6888 0.0996 0.2645 0.0253 1.0000 Uiso R .
H232 H 0.6526 0.1993 0.3352 0.0257 1.0000 Uiso R .
H241 H 0.8341 0.2034 0.3682 0.0464 0.5 Uiso R .
H242 H 0.8673 0.1896 0.2946 0.0464 0.5 Uiso R .
H261 H 0.8915 0.5614 0.4463 0.0620 0.5 Uiso R .
H271 H 1.0131 0.8817 0.4768 0.0757 0.5 Uiso R .
H281 H 1.1224 1.0046 0.3993 0.0685 0.5 Uiso R .
H291 H 1.1053 0.8176 0.2891 0.0637 0.5 Uiso R .
H301 H 0.9830 0.5034 0.2579 0.0495 0.5 Uiso R .
H1241 H 0.8173 0.3039 0.3914 0.0327 0.5 Uiso R .
H1242 H 0.8545 0.1607 0.3291 0.0327 0.5 Uiso R .
H1261 H 0.9016 0.7088 0.4349 0.0482 0.5 Uiso R .
H1271 H 1.0387 0.9886 0.4366 0.0561 0.5 Uiso R .
H1281 H 1.1448 0.9650 0.3508 0.0601 0.5 Uiso R .
H1291 H 1.1134 0.6570 0.2626 0.0630 0.5 Uiso R .
H1301 H 0.9774 0.3732 0.2608 0.0466 0.5 Uiso R .

loop_
_atom_site_aniso_label
_atom_site_aniso_U_11
_atom_site_aniso_U_22
_atom_site_aniso_U_33
_atom_site_aniso_U_23
_atom_site_aniso_U_13
_atom_site_aniso_U_12
O1 0.0323(5) 0.0122(5) 0.0177(5) 0.0020(4) 0.0074(4) -0.0052(4)
O2 0.0244(5) 0.0199(6) 0.0156(5) 0.0004(4) -0.0003(4) 0.0056(4)
O3 0.0177(5) 0.0202(6) 0.0235(5) 0.0036(4) -0.0008(4) -0.0079(4)
O4 0.0259(5) 0.0283(7) 0.0130(5) -0.0025(4) 0.0082(4) -0.0114(5)
O5 0.0182(5) 0.0250(6) 0.0236(5) 0.0036(5) -0.0020(4) -0.0028(4)
N1 0.0163(5) 0.0130(6) 0.0116(5) 0.0028(4) 0.0030(4) -0.0031(5)
C1 0.0192(6) 0.0123(7) 0.0160(6) 0.0008(5) 0.0039(5) -0.0060(5)
C2 0.0224(6) 0.0096(7) 0.0150(6) 0.0005(5) 0.0053(5) -0.0026(5)
C3 0.0201(6) 0.0123(7) 0.0125(6) 0.0001(5) 0.0016(5) -0.0006(5)
C4 0.0160(6) 0.0120(7) 0.0132(5) -0.0009(5) 0.0022(4) -0.0027(5)
C5 0.0160(6) 0.0160(7) 0.0168(6) -0.0008(6) 0.0037(5) -0.0049(5)
C6 0.0204(6) 0.0198(8) 0.0106(6) -0.0007(6) 0.0057(5) -0.0059(6)
C7 0.0182(6) 0.0160(7) 0.0116(6) 0.0006(5) 0.0027(4) -0.0036(5)
C8 0.0179(7) 0.0298(9) 0.0298(7) 0.0059(7) 0.0079(5) -0.0029(7)
C9 0.0224(7) 0.0320(11) 0.0417(9) 0.0136(8) -0.0082(7) -0.0083(7)
C10 0.0191(7) 0.0268(9) 0.0277(8) 0.0074(7) -0.0016(5) -0.0059(6)
C11 0.0408(10) 0.0492(14) 0.0418(10) -0.0158(10) 0.0172(8) -0.0186(10)
C12 0.0354(10) 0.0590(16) 0.0539(12) -0.0060(12) 0.0211(9) -0.0204(10)
C13 0.0232(7) 0.0358(11) 0.0472(10) 0.0041(9) -0.0059(7) -0.0103(8)
C14 0.0329(8) 0.0339(11) 0.0391(10) -0.0071(9) -0.0040(7) 0.0012(8)
C15 0.0223(7) 0.0387(11) 0.0309(8) 0.0011(8) 0.0020(6) 0.0016(7)
C16 0.0560(12) 0.0665(16) 0.0257(9) -0.0150(10) 0.0235(8) -0.0436(12)
C17 0.0276(7) 0.0353(10) 0.0203(7) -0.0031(7) 0.0109(6) -0.0145(7)
C18 0.0481(11) 0.0413(12) 0.0374(10) 0.0114(9) 0.0119(8) 0.0042(10)
C19 0.0739(16) 0.0416(14) 0.0589(14) -0.0053(12) 0.0393(12) 0.0095(13)
C20 0.0638(13) 0.0557(15) 0.0255(8) -0.0089(10) 0.0211(8) -0.0264(12)
C21 0.0425(10) 0.0645(17) 0.0306(9) 0.0190(10) 0.0018(8) -0.0087(11)
C22 0.0348(9) 0.0394(12) 0.0456(10) 0.0073(10) 0.0163(8) 0.0031(9)
C23 0.0215(7) 0.0218(8) 0.0184(6) 0.0042(6) 0.0001(5) -0.0040(6)
C24 0.022(3) 0.029(3) 0.032(4) 0.006(3) -0.002(2) 0.001(2)
C25 0.0190(7) 0.0347(11) 0.0315(8) 0.0021(8) -0.0036(6) 0.0033(7)
C26 0.047(3) 0.070(6) 0.031(3) -0.005(3) -0.004(2) -0.019(3)
C27 0.062(3) 0.072(5) 0.051(3) -0.014(3) -0.013(3) -0.027(3)
C28 0.035(4) 0.047(4) 0.082(6) 0.009(4) -0.019(4) -0.017(3)
C29 0.031(3) 0.059(5) 0.071(6) 0.020(4) 0.015(3) -0.003(3)
C30 0.041(3) 0.044(5) 0.045(3) 0.003(3) 0.009(2) 0.004(3)
C124 0.019(2) 0.044(4) 0.028(4) 0.012(3) 0.002(2) 0.000(2)
C126 0.041(3) 0.045(4) 0.033(3) 0.001(3) -0.001(2) 0.014(3)
C127 0.047(4) 0.037(3) 0.050(4) -0.009(3) -0.015(3) 0.002(3)
C128 0.028(3) 0.041(3) 0.075(5) 0.000(4) -0.014(3) -0.010(2)
C129 0.024(2) 0.065(5) 0.071(4) -0.004(3) 0.015(2) -0.014(3)
C130 0.025(3) 0.049(5) 0.046(3) -0.014(3) 0.0121(19) -0.016(3)

loop_
_atom_type_symbol
_atom_type_scat_dispersion_real
_atom_type_scat_dispersion_imag
_atom_type_scat_Cromer_Mann_a1
_atom_type_scat_Cromer_Mann_b1
_atom_type_scat_Cromer_Mann_a2
_atom_type_scat_Cromer_Mann_b2
_atom_type_scat_Cromer_Mann_a3
_atom_type_scat_Cromer_Mann_b3
_atom_type_scat_Cromer_Mann_a4
_atom_type_scat_Cromer_Mann_b4
_atom_type_scat_Cromer_Mann_c
_atom_type_scat_source
C 0.0181 0.0091 2.3100 20.8439 1.0200 10.2075 1.5886 0.5687 0.8650 51.6512 0.2156 'International Tables Vol C 4.2.6.8 and 6.1.1.4'
H 0.0000 0.0000 0.4930 10.5109 0.3229 26.1257 0.1402 3.1424 0.0408 57.7998 0.0030 'International Tables Vol C 4.2.6.8 and 6.1.1.4'
N 0.0311 0.0180 12.2126 0.0057 3.1322 9.8933 2.0125 28.9975 1.1663 0.5826 -11.5290 'International Tables Vol C 4.2.6.8 and 6.1.1.4'
O 0.0492 0.0322 3.0485 13.2771 2.2868 5.7011 1.5463 0.3239 0.8670 32.9089 0.2508 'International Tables Vol C 4.2.6.8 and 6.1.1.4'

loop_
_geom_angle_atom_site_label_1
_geom_angle_atom_site_label_2
_geom_angle_atom_site_label_3
_geom_angle
_geom_angle_publ_flag
C2 O1 H1 111.4(14) no
C3 O2 H2 105.4(13) no
C5 O3 C9 112.20(13) yes
C6 O4 C16 112.53(12) yes
C23 O5 C24 111.6(5) yes
C23 O5 C124 111.2(5) yes
C1 N1 C4 108.32(11) yes
C1 N1 C7 113.99(11) yes
C4 N1 C7 106.72(10) yes
N1 C1 C2 104.54(11) yes
N1 C1 C8 113.68(13) yes
C2 C1 C8 113.47(12) yes
N1 C1 H11 107.4 no
C2 C1 H11 107.4 no
C8 C1 H11 110.0 no
C1 C2 O1 112.51(11) yes
C1 C2 C3 103.34(11) yes
O1 C2 C3 115.23(12) yes
C1 C2 H21 109.4 no
O1 C2 H21 107.4 no
C3 C2 H21 108.9 no
C2 C3 O2 115.00(11) yes
C2 C3 C4 102.26(11) yes
O2 C3 C4 116.01(11) yes
C2 C3 H31 109.7 no
O2 C3 H31 104.9 no
C4 C3 H31 108.9 no
C3 C4 N1 105.22(11) yes
C3 C4 C5 118.30(12) yes
N1 C4 C5 105.72(10) yes
C3 C4 H41 108.4 no
N1 C4 H41 110.1 no
C5 C4 H41 108.9 no
C4 C5 O3 114.69(11) yes
C4 C5 C6 104.46(10) yes
O3 C5 C6 108.89(12) yes
C4 C5 H51 108.3 no
O3 C5 H51 110.7 no
C6 C5 H51 109.5 no
C5 C6 O4 115.35(12) yes
C5 C6 C7 102.99(11) yes
O4 C6 C7 109.46(11) yes
C5 C6 H61 108.2 no
O4 C6 H61 110.5 no
C7 C6 H61 110.0 no
C6 C7 N1 103.08(10) yes
C6 C7 C23 113.35(12) yes
N1 C7 C23 114.41(12) yes
C6 C7 H71 106.4 no
N1 C7 H71 110.0 no
C23 C7 H71 109.2 no
C1 C8 H81 109.2 no
C1 C8 H82 110.2 no
H81 C8 H82 110.1 no
C1 C8 H83 111.0 no
H81 C8 H83 107.7 no
H82 C8 H83 108.6 no
O3 C9 C10 108.28(15) yes
O3 C9 H91 107.4 no
C10 C9 H91 111.1 no
O3 C9 H92 111.1 no
C10 C9 H92 109.3 no
H91 C9 H92 109.5 no
C9 C10 C11 120.22(18) yes
C9 C10 C15 121.12(16) yes
C11 C10 C15 118.65(17) yes
C10 C11 C12 120.6(2) yes
C10 C11 H111 119.1 no
C12 C11 H111 120.3 no
C11 C12 C13 120.06(18) yes
C11 C12 H121 120.8 no
C13 C12 H121 119.1 no
C12 C13 C14 119.75(18) yes
C12 C13 H131 119.5 no
C14 C13 H131 120.7 no
C13 C14 C15 120.04(19) yes
C13 C14 H141 119.5 no
C15 C14 H141 120.5 no
C14 C15 C10 120.86(16) yes
C14 C15 H151 120.3 no
C10 C15 H151 118.9 no
O4 C16 C17 109.34(15) yes
O4 C16 H161 109.2 no
C17 C16 H161 112.9 no
O4 C16 H162 110.2 no
C17 C16 H162 107.9 no
H161 C16 H162 107.2 no
C16 C17 C18 120.21(19) yes
C16 C17 C22 120.9(2) yes
C18 C17 C22 118.87(16) yes
C17 C18 C19 120.1(2) yes
C17 C18 H181 119.0 no
C19 C18 H181 120.8 no
C18 C19 C20 120.1(2) yes
C18 C19 H191 119.5 no
C20 C19 H191 120.4 no
C19 C20 C21 120.15(18) yes
C19 C20 H201 119.7 no
C21 C20 H201 120.2 no
C20 C21 C22 120.0(2) yes
C20 C21 H211 121.9 no
C22 C21 H211 118.1 no
C21 C22 C17 120.7(2) yes
C21 C22 H221 120.9 no
C17 C22 H221 118.4 no
C7 C23 O5 108.94(13) yes
C7 C23 H231 109.1 no
O5 C23 H231 109.9 no
C7 C23 H232 110.1 no
O5 C23 H232 110.7 no
H231 C23 H232 108.0 no
O5 C24 C25 108.4(7) yes
O5 C24 H241 110.7 no
C25 C24 H241 110.4 no
O5 C24 H242 108.9 no
C25 C24 H242 108.8 no
H241 C24 H242 109.5 no
C24 C25 C26 119.3(5) yes
C24 C25 C30 121.1(5) yes
C26 C25 C30 119.5(5) yes
C124 C25 C126 121.2(5) yes
C124 C25 C130 121.7(5) yes
C126 C25 C130 117.1(5) yes
C25 C26 C27 119.6(6) yes
C25 C26 H261 120.1 no
C27 C26 H261 120.3 no
C26 C27 C28 120.6(6) yes
C26 C27 H271 119.5 no
C28 C27 H271 119.9 no
C27 C28 C29 119.0(6) yes
C27 C28 H281 120.5 no
C29 C28 H281 120.5 no
C28 C29 C30 120.6(6) yes
C28 C29 H291 119.7 no
C30 C29 H291 119.7 no
C29 C30 C25 120.6(7) yes
C29 C30 H301 119.6 no
C25 C30 H301 119.8 no
C25 C124 O5 108.3(8) yes
C25 C124 H1241 111.0 no
O5 C124 H1241 110.8 no
C25 C124 H1242 108.8 no
O5 C124 H1242 108.4 no
H1241 C124 H1242 109.5 no
C25 C126 C127 120.8(5) yes
C25 C126 H1261 119.5 no
C127 C126 H1261 119.7 no
C126 C127 C128 120.9(6) yes
C126 C127 H1271 119.5 no
C128 C127 H1271 119.6 no
C127 C128 C129 119.4(6) yes
C127 C128 H1281 120.3 no
C129 C128 H1281 120.4 no
C128 C129 C130 120.0(6) yes
C128 C129 H1291 120.1 no
C130 C129 H1291 119.9 no
C25 C130 C129 121.9(7) yes
C25 C130 H1301 118.9 no
C129 C130 H1301 119.2 no

loop_
_geom_bond_atom_site_label_1
_geom_bond_atom_site_label_2
_geom_bond_distance
_geom_bond_publ_flag
O1 C2 1.4157(17) yes
O1 H1 0.98(2) no
O2 C3 1.4132(16) yes
O2 H2 0.96(2) no
O3 C5 1.4160(17) yes
O3 C9 1.4345(19) yes
O4 C6 1.4158(15) yes
O4 C16 1.430(2) yes
O5 C23 1.4224(18) yes
O5 C24 1.429(10) yes
O5 C124 1.435(11) yes
N1 C1 1.4916(17) yes
N1 C4 1.5099(16) yes
N1 C7 1.4804(16) yes
C1 C2 1.5333(19) yes
C1 C8 1.518(2) yes
C1 H11 1.015 no
C2 C3 1.5252(18) yes
C2 H21 0.991 no
C3 C4 1.526(2) yes
C3 H31 1.009 no
C4 C5 1.5427(17) yes
C4 H41 1.015 no
C5 C6 1.5261(19) yes
C5 H51 0.997 no
C6 C7 1.5209(18) yes
C6 H61 0.995 no
C7 C23 1.5101(19) yes
C7 H71 0.996 no
C8 H81 0.974 no
C8 H82 1.001 no
C8 H83 0.977 no
C9 C10 1.498(2) yes
C9 H91 1.005 no
C9 H92 1.005 no
C10 C11 1.383(2) yes
C10 C15 1.375(3) yes
C11 C12 1.390(3) yes
C11 H111 0.960 no
C12 C13 1.371(3) yes
C12 H121 0.923 no
C13 C14 1.377(3) yes
C13 H131 0.971 no
C14 C15 1.387(3) yes
C14 H141 0.951 no
C15 H151 0.976 no
C16 C17 1.499(2) yes
C16 H161 1.002 no
C16 H162 0.959 no
C17 C18 1.378(3) yes
C17 C22 1.380(3) yes
C18 C19 1.394(3) yes
C18 H181 0.951 no
C19 C20 1.369(4) yes
C19 H191 0.958 no
C20 C21 1.364(4) yes
C20 H201 0.948 no
C21 C22 1.385(3) yes
C21 H211 0.951 no
C22 H221 0.962 no
C23 H231 0.981 no
C23 H232 0.992 no
C24 C25 1.507(11) yes
C24 H241 0.950 no
C24 H242 0.950 no
C25 C26 1.382(8) yes
C25 C30 1.352(10) yes
C25 C124 1.502(11) yes
C25 C126 1.396(8) yes
C25 C130 1.393(9) yes
C26 C27 1.385(10) yes
C26 H261 0.950 no
C27 C28 1.363(9) yes
C27 H271 0.950 no
C28 C29 1.370(11) yes
C28 H281 0.950 no
C29 C30 1.378(11) yes
C29 H291 0.950 no
C30 H301 0.950 no
C124 H1241 0.950 no
C124 H1242 0.950 no
C126 C127 1.386(10) yes
C126 H1261 0.950 no
C127 C128 1.378(10) yes
C127 H1271 0.950 no
C128 C129 1.370(8) yes
C128 H1281 0.950 no
C129 C130 1.388(10) yes
C129 H1291 0.950 no
C130 H1301 0.950 no

loop_
_geom_contact_atom_site_label_1
_geom_contact_atom_site_label_2
_geom_contact_distance
_geom_contact_site_symmetry_2
_geom_contact_publ_flag
O1 O2 3.0943(16) . no
O1 N1 2.8967(19) 1_565 no
O1 C4 3.292(2) 1_565 no
O1 C8 3.346(2) 1_565 no
O1 O2 2.7473(16) 2_655 no
O2 C15 3.334(2) 1_565 no
O3 O4 3.1440(14) . no
O3 C16 3.123(2) . no
O5 C8 3.2689(19) . no
O5 C1 3.1828(18) . no
O5 N1 3.1118(16) . no
C9 C14 3.401(3) 1_565 no
C12 C129 3.437(7) 1_445 no
C24 C126 3.594(12) 1_545 no
C24 C127 3.461(12) 1_545 no

loop_
_geom_hbond_atom_site_label_D
_geom_hbond_atom_site_label_H
_geom_hbond_atom_site_label_A
_geom_hbond_site_symmetry_A
_geom_hbond_angle_DHA
_geom_hbond_distance_DH
_geom_hbond_distance_HA
_geom_hbond_distance_DA
_geom_hbond_publ_flag
O1 H1 N1 1_565 164(2) 0.98(2) 1.94(2) 2.897(2) yes
O2 H2 O1 2_645 155(2) 0.96(2) 1.84(2) 2.747(2) yes

loop_
_geom_torsion_atom_site_label_1
_geom_torsion_atom_site_label_2
_geom_torsion_atom_site_label_3
_geom_torsion_atom_site_label_4
_geom_torsion
_geom_torsion_publ_flag
C9 O3 C5 C4 -75.22(16) no
C9 O3 C5 C6 168.18(12) no
C5 O3 C9 C10 -176.96(12) no
C16 O4 C6 C5 76.63(18) no
C16 O4 C6 C7 -167.84(15) no
C6 O4 C16 C17 174.31(15) no
C24 O5 C23 C7 -170.6(4) no
C124 O5 C23 C7 172.3(4) no
C23 O5 C24 C25 -170.4(4) no
C23 O5 C124 C25 174.4(4) no
C4 N1 C1 C2 -13.23(14) no
C4 N1 C1 C8 -137.49(12) no
C7 N1 C1 C2 -131.84(12) no
C7 N1 C1 C8 103.90(14) no
C1 N1 C4 C3 -12.07(14) no
C1 N1 C4 C5 -138.02(12) no
C7 N1 C4 C3 111.06(13) no
C7 N1 C4 C5 -14.90(16) no
C1 N1 C7 C6 154.66(12) no
C1 N1 C7 C23 -81.83(17) no
C4 N1 C7 C6 35.15(15) no
C4 N1 C7 C23 158.66(14) no
N1 C1 C2 O1 158.37(11) no
N1 C1 C2 C3 33.47(14) no
C8 C1 C2 O1 -77.26(16) no
C8 C1 C2 C3 157.84(13) no
O1 C2 C3 O2 69.74(16) no
O1 C2 C3 C4 -163.65(11) no
C1 C2 C3 O2 -167.15(13) no
C1 C2 C3 C4 -40.53(13) no
O2 C3 C4 N1 158.41(11) no
O2 C3 C4 C5 -83.85(15) no
C2 C3 C4 N1 32.45(13) no
C2 C3 C4 C5 150.19(12) no
N1 C4 C5 O3 -130.26(13) no
N1 C4 C5 C6 -11.14(15) no
C3 C4 C5 O3 112.26(15) no
C3 C4 C5 C6 -128.63(13) no
O3 C5 C6 O4 -85.68(15) no
O3 C5 C6 C7 155.15(11) no
C4 C5 C6 O4 151.35(13) no
C4 C5 C6 C7 32.18(14) no
O4 C6 C7 N1 -164.85(12) no
O4 C6 C7 C23 70.94(16) no
C5 C6 C7 N1 -41.67(14) no
C5 C6 C7 C23 -165.88(12) no
N1 C7 C23 O5 80.18(16) no
C6 C7 C23 O5 -162.02(12) no
O3 C9 C10 C11 93.8(2) no
O3 C9 C10 C15 -85.4(2) no
C9 C10 C11 C12 -179.0(2) no
C15 C10 C11 C12 0.3(3) no
C9 C10 C15 C14 178.77(18) no
C11 C10 C15 C14 -0.5(3) no
C10 C11 C12 C13 0.0(4) no
C11 C12 C13 C14 -0.2(4) no
C12 C13 C14 C15 0.0(3) no
C13 C14 C15 C10 0.3(3) no
O4 C16 C17 C18 89.0(2) no
O4 C16 C17 C22 -91.7(2) no
C16 C17 C18 C19 179.1(2) no
C22 C17 C18 C19 -0.2(3) no
C16 C17 C22 C21 -179.1(2) no
C18 C17 C22 C21 0.3(3) no
C17 C18 C19 C20 -0.2(4) no
C18 C19 C20 C21 0.6(4) no
C19 C20 C21 C22 -0.5(4) no
C20 C21 C22 C17 0.1(4) no
O5 C24 C25 C26 89.6(7) no
O5 C24 C25 C30 -91.1(7) no
C30 C25 C26 C27 1.1(9) no
C24 C25 C30 C29 -180.0(7) no
C26 C25 C30 C29 -0.7(10) no
C130 C25 C126 C127 -1.6(9) no
C126 C25 C130 C129 1.1(9) no
C126 C25 C124 O5 96.1(6) no
C130 C25 C124 O5 -81.5(9) no
C124 C25 C126 C127 -179.3(7) no
C124 C25 C130 C129 178.8(7) no
C24 C25 C26 C27 -179.6(7) no
C25 C26 C27 C28 -1.5(11) no
C26 C27 C28 C29 1.4(11) no
C27 C28 C29 C30 -1.0(11) no
C28 C29 C30 C25 0.7(12) no
C25 C126 C127 C128 1.1(10) no
C126 C127 C128 C129 0.0(11) no
C127 C128 C129 C130 -0.4(10) no
C128 C129 C130 C25 -0.1(11) no
